data_1521067
loop_
_publ_author_name
'Grey, I.E.'
'Roth, R.S.'

_publ_section_title
;
 New calcium tantalate polytypes in the system Ca2 Ta2 O7 Sm2 Ti2 O7
;
_journal_name_full 'Journal of Solid State Chemistry'
_journal_page_first 167
_journal_page_last 177
_journal_volume 150
_journal_year 2000
_chemical_formula_sum 'Ca1.747 O7 Sm0.253 Ta1.84 Ti0.16'
_chemical_name_systematic '(Ca1.747 Sm0.253) (Ta1.84 Ti0.16) O7'
_space_group_IT_number 5
_symmetry_space_group_name_Hall 'C 2y'
_symmetry_space_group_name_H-M 'C 1 2 1'
_cell_angle_alpha 90
_cell_angle_beta 94.09
_cell_angle_gamma 90
_cell_formula_units_Z 20
_cell_length_a 12.763
_cell_length_b 7.31
_cell_length_c 30.19
_cell_volume 2809.479
_citation_journal_id_ASTM JSSCBI
_cod_data_source_file Grey_JSSCBI_2000_1779.cif
_cod_data_source_block Ca1.747O7Sm0.253Ta1.84Ti0.16
_cod_database_code 1521067

loop_
_symmetry_equiv_pos_as_xyz
x,y,z
-x,y,-z
x+1/2,y+1/2,z
-x+1/2,y+1/2,-z

loop_
_atom_site_label
_atom_site_type_symbol
_atom_site_fract_x
_atom_site_fract_y
_atom_site_fract_z
_atom_site_occupancy
_atom_site_U_iso_or_equiv
O4 O-2 0.6337 0.5024 0.0359 1 0.0
O6 O-2 0.2811 0.805 0.0863 1 0.0
O29 O-2 0.0128 0.2299 0.428 1 0.0
Ti3 Ti+4 0.4328 0.2489 0.0996 0.194 0.0
O35 O-2 0.226 0.2378 0.5215 1 0.0
O18 O-2 0.3217 0.2046 0.2362 1 0.0
O32 O-2 0.2189 0.4275 0.4388 1 0.0
Ca3 Ca+2 0.183 0.5006 0.0991 0.666 0.0
Ca5 Ca+2 0.6206 0.2434 0.1974 0.904 0.0
O33 O-2 0.0986 0.5372 0.5093 1 0.0
O15 O-2 0.5137 0.006 0.2278 1 0.0
Ta5 Ta+5 0.3732 -0.0008 0.2025 1 0.0
Sm5 Sm+3 0.6206 0.2434 0.1974 0.096 0.0
O27 O-2 0.8102 0.2262 0.3673 1 0.0
Ta3 Ta+5 0.4328 0.2489 0.0996 0.806 0.0
Ca1 Ca+2 0 0.5162 0 0.66 0.0
Sm8 Sm+3 0.5 0.7644 0.5 0.07 0.0
O13 O-2 0.4205 0.1993 0.1615 1 0.0
Ca6 Ca+2 0.621 0.747 0.1994 0.885 0.0
O28 O-2 0.081 0.4679 0.3702 1 0.0
Ti7 Ti+4 0.8051 0.7526 0.302 0.063 0.0
Sm3 Sm+3 0.183 0.5006 0.0991 0.334 0.0
O30 O-2 0.0022 0.7437 0.4343 1 0.0
Ca8 Ca+2 0.4036 0.0064 0.3992 1 0.0
Ca4 Ca+2 0.3624 0.4971 0.1984 0.9 0.0
O2 O-2 0.4413 0.6984 0.0358 1 0.0
Ta2 Ta+5 0.1845 0.002 0.1008 0.866 0.0
Sm1 Sm+3 0 0.5162 0 0.34 0.0
O11 O-2 0.4215 0.8002 0.1627 1 0.0
O3 O-2 0.4398 0.3024 0.0349 1 0.0
Ta4 Ta+5 0.433 0.75 0.0998 0.833 0.0
Ca9 Ca+2 0.3957 0.4958 0.4066 1 0.0
O24 O-2 0.3526 0.008 0.3139 1 0.0
O21 O-2 0.1574 0.7975 0.2963 1 0.0
Ta1 Ta+5 0 0.0085 0 0.868 0.0
O1 O-2 0.3283 0.0012 0.9753 1 0.0
Ti5 Ti+4 0.5564 0.5036 0.2945 0.018 0.0
Ca10 Ca+2 0.6539 0.2527 0.4015 0.903 0.0
O16 O-2 0.0332 -0.003 0.2312 1 0.0
Ti9 Ti+4 0.2506 0.9991 0.4979 0.052 0.0
O19 O-2 0.273 0.5065 0.284 1 0.0
O10 O-2 0.5874 0.3017 0.1138 1 0.0
Ta7 Ta+5 0.8072 0.2507 0.3039 0.96 0.0
O14 O-2 0.6956 0.9963 0.1719 1 0.0
Ta10 Ta+5 0.2506 0.9991 0.4979 0.948 0.0
Ca2 Ca+2 0.2502 0.2641 -0.0002 0.681 0.0
Ti4 Ti+4 0.433 0.75 0.0998 0.167 0.0
Ti8 Ti+4 0.6384 0.7542 0.3983 0.055 0.0
Ti1 Ti+4 0 0.0085 0 0.132 0.0
O34 O-2 0.8984 0.9488 0.4926 1 0.0
O22 O-2 0.4547 0.7004 0.3007 1 0.0
Ta9 Ta+5 0.6384 0.7542 0.3983 0.945 0.0
O8 O-2 0.3895 0.5068 0.1125 1 0.0
Ta8 Ta+5 0.8051 0.7526 0.302 0.937 0.0
Ti2 Ti+4 0.1845 0.002 0.1008 0.133 0.0
Sm4 Sm+3 0.3624 0.4971 0.1984 0.1 0.0
O9 O-2 0.5821 0.6928 0.1137 1 0.0
O23 O-2 0.4537 0.3324 0.3133 1 0.0
Ti6 Ti+4 0.8072 0.2507 0.3039 0.04 0.0
O25 O-2 0.2817 0.2774 0.3642 1 0.0
O20 O-2 0.1551 0.2027 0.2849 1 0.0
O7 O-2 0.7837 0.6946 0.0839 1 0.0
Ta6 Ta+5 0.5564 0.5036 0.2945 0.982 0.0
Ti10 Ti+4 0.5 0.2489 0.5 0.026 0.0
Sm7 Sm+3 0.6539 0.2527 0.4015 0.097 0.0
O5 O-2 0.4767 0.0075 0.0842 1 0.0
Ca7 Ca+2 0.5521 -0.0047 0.2992 1 0.0
Ca11 Ca+2 0.5 0.7644 0.5 0.93 0.0
O26 O-2 0.0995 0.0386 0.3612 1 0.0
O31 O-2 0.7208 0.5506 0.4354 1 0.0
Sm6 Sm+3 0.621 0.747 0.1994 0.115 0.0
Ta11 Ta+5 0.5 0.2489 0.5 0.974 0.0
Sm2 Sm+3 0.2502 0.2641 -0.0002 0.319 0.0
O12 O-2 0.7319 0.5039 0.1638 1 0.0
O17 O-2 0.3076 0.8083 0.2347 1 0.0
